data_4073869
loop_
_publ_author_name
'Wu, Fan'
'Dioumaev, Vladimir K.'
'Szalda, David J.'
'Hanson, Jonathan'
'Bullock, R. Morris'

_publ_section_title
;
 A Tungsten Complex with a Bidentate, Hemilabile N-Heterocyclic Carbene
 Ligand, Facile Displacement of the Weakly Bound W&#x2212;(CC) Bond, and
 the Vulnerability of the NHC Ligand toward Catalyst Deactivation during
 Ketone Hydrogenation
;
_journal_issue 20
_journal_name_full Organometallics
_journal_page_first 5079
_journal_paper_doi 10.1021/om700694e
_journal_volume 26
_journal_year 2007
_chemical_formula_moiety '( C28 H30 N2 O2 Mo ) (C3.5 H4 )'
_chemical_formula_sum 'C31.5 H34 Mo N2 O2'
_chemical_formula_weight 568.55
_chemical_name_systematic
; 
 ? 
;
_space_group_IT_number 2
_symmetry_cell_setting triclinic
_symmetry_space_group_name_Hall '-P 1'
_symmetry_space_group_name_H-M 'P -1'
_atom_sites_solution_hydrogens geom
_atom_sites_solution_primary direct
_atom_sites_solution_secondary difmap
_audit_creation_method SHELXL-97
_cell_angle_alpha 106.97(3)
_cell_angle_beta 95.45(3)
_cell_angle_gamma 92.94(3)
_cell_formula_units_Z 4
_cell_length_a 8.5080(17)
_cell_length_b 16.515(3)
_cell_length_c 21.351(4)
_cell_measurement_reflns_used 18
_cell_measurement_temperature 293(2)
_cell_measurement_theta_max 12.4
_cell_measurement_theta_min 3.3
_cell_volume 2846.6(11)
_computing_cell_refinement 'CAD-4 (Enraf-Nonius, 1977)'
_computing_data_collection 'CAD-4 (Enraf-Nonius, 1977)'
_computing_data_reduction 'XCAD4VAX (Sheldrick, 1993)'
_computing_molecular_graphics 'SHELXL-97 (Sheldrick, 1997)'
_computing_publication_material 'SHELXL-97 (Sheldrick, 1997)'
_computing_structure_refinement 'SHELXL-97 (Sheldrick, 1997)'
_computing_structure_solution 'SHELXL-97 (Sheldrick, 1997)'
_diffrn_ambient_temperature 293(2)
_diffrn_measured_fraction_theta_full 0.962
_diffrn_measured_fraction_theta_max 0.962
_diffrn_measurement_device_type 'Enraf Nonius CAD-4'
_diffrn_measurement_method \q/2\q
_diffrn_radiation_monochromator graphite
_diffrn_radiation_source 'fine-focus sealed tube'
_diffrn_radiation_type MoK\a
_diffrn_radiation_wavelength 0.71073
_diffrn_reflns_av_R_equivalents 0.0000
_diffrn_reflns_av_sigmaI/netI 0.2860
_diffrn_reflns_limit_h_max 10
_diffrn_reflns_limit_h_min -10
_diffrn_reflns_limit_k_max 19
_diffrn_reflns_limit_k_min -20
_diffrn_reflns_limit_l_max 26
_diffrn_reflns_limit_l_min 0
_diffrn_reflns_number 10795
_diffrn_reflns_theta_full 26.00
_diffrn_reflns_theta_max 26.00
_diffrn_reflns_theta_min 2.01
_diffrn_standards_decay_% '50% corrected for decay'
_diffrn_standards_interval_time 60
_diffrn_standards_number 3
_exptl_absorpt_coefficient_mu 0.490
_exptl_absorpt_correction_T_max 1.159
_exptl_absorpt_correction_T_min .965
_exptl_absorpt_correction_type empirical
_exptl_crystal_colour yellow
_exptl_crystal_density_diffrn 1.327
_exptl_crystal_density_method 'not measured'
_exptl_crystal_description plate
_exptl_crystal_F_000 1180
_exptl_crystal_size_max 0.60
_exptl_crystal_size_mid 0.40
_exptl_crystal_size_min 0.25
_refine_diff_density_max 0.755
_refine_diff_density_min -1.137
_refine_diff_density_rms 0.101
_refine_ls_extinction_method none
_refine_ls_goodness_of_fit_ref 0.979
_refine_ls_hydrogen_treatment mixed
_refine_ls_matrix_type full
_refine_ls_number_parameters 660
_refine_ls_number_reflns 10795
_refine_ls_number_restraints 0
_refine_ls_restrained_S_all 0.979
_refine_ls_R_factor_all 0.2577
_refine_ls_R_factor_gt 0.0559
_refine_ls_shift/su_max 0.007
_refine_ls_shift/su_mean 0.000
_refine_ls_structure_factor_coef Fsqd
_refine_ls_weighting_details 'calc w=1/[\s^2^(Fo^2^)+(0.0675P)^2^+0.0000P] where P=(Fo^2^+2Fc^2^)/3'
_refine_ls_weighting_scheme calc
_refine_ls_wR_factor_gt 0.1206
_refine_ls_wR_factor_ref 0.1596
_reflns_number_gt 4413
_reflns_number_total 10795
_reflns_threshold_expression >2sigma(I)
_cod_data_source_file om700694e-file004.cif
_cod_data_source_block moabsh
_cod_depositor_comments
;
The following automatic conversions were performed:

'_symmetry_cell_setting' value 'Triclinic' changed to 'triclinic'
according to /home/saulius/struct/CIF-dictionaries/cif_core.dic
dictionary named 'cif_core.dic' version 2.4.1 from 2010-06-29.

Automatic conversion script
Id: cif_fix_values 1715 2011-07-08 13:25:40Z adriana 
;
_cod_original_cell_volume 2846.6(10)
_cod_original_sg_symbol_H-M P_-1
_cod_original_formula_sum 'C31.50 H34 Mo N2 O2'
_cod_database_code 4073869

loop_
_symmetry_equiv_pos_as_xyz
'x, y, z'
'-x, -y, -z'

loop_
_atom_site_label
_atom_site_type_symbol
_atom_site_fract_x
_atom_site_fract_y
_atom_site_fract_z
_atom_site_U_iso_or_equiv
_atom_site_adp_type
_atom_site_occupancy
_atom_site_symmetry_multiplicity
_atom_site_calc_flag
_atom_site_refinement_flags
Mo1 Mo 0.39132(8) 0.12038(4) 0.26763(3) 0.0397(2) Uani 1 1 d .
H1 H 0.494(9) 0.122(5) 0.344(3) 0.08(2) Uiso 1 1 d .
C161 C 0.3530(9) 0.2043(5) 0.3483(4) 0.050(2) Uani 1 1 d .
O161 O 0.3324(7) 0.2563(3) 0.3955(3) 0.0654(16) Uani 1 1 d .
C171 C 0.1624(11) 0.1065(6) 0.2619(4) 0.063(3) Uani 1 1 d .
O171 O 0.0242(8) 0.1027(5) 0.2580(3) 0.090(2) Uani 1 1 d .
C111 C 0.3992(12) 0.1880(6) 0.1866(4) 0.067(2) Uani 1 1 d .
H111 H 0.3141 0.2179 0.1782 0.118(5) Uiso 1 1 calc R
C112 C 0.4153(12) 0.1009(6) 0.1556(4) 0.066(2) Uani 1 1 d .
H112 H 0.3423 0.0634 0.1238 0.118(5) Uiso 1 1 calc R
C113 C 0.5583(13) 0.0818(6) 0.1812(5) 0.073(3) Uani 1 1 d .
H113 H 0.6003 0.0293 0.1688 0.118(5) Uiso 1 1 calc R
C114 C 0.6291(11) 0.1541(7) 0.2284(5) 0.072(3) Uani 1 1 d .
H114 H 0.7255 0.1581 0.2541 0.118(5) Uiso 1 1 calc R
C115 C 0.5303(13) 0.2204(6) 0.2310(5) 0.076(3) Uani 1 1 d .
H115 H 0.5505 0.2762 0.2580 0.118(5) Uiso 1 1 calc R
C11 C 0.3772(8) -0.0004(4) 0.2905(3) 0.0388(17) Uani 1 1 d .
N12 N 0.3560(7) -0.0150(4) 0.3489(3) 0.0459(15) Uani 1 1 d .
C13 C 0.3552(11) -0.1000(5) 0.3440(4) 0.066(2) Uani 1 1 d .
H13 H 0.3413 -0.1239 0.3776 0.118(5) Uiso 1 1 calc R
C14 C 0.3778(10) -0.1417(5) 0.2826(4) 0.063(2) Uani 1 1 d .
H14 H 0.3847 -0.1999 0.2655 0.118(5) Uiso 1 1 calc R
N15 N 0.3892(7) -0.0818(4) 0.2491(3) 0.0441(15) Uani 1 1 d .
C151 C 0.4120(10) -0.1074(4) 0.1802(4) 0.0462(19) Uani 1 1 d .
C152 C 0.2831(10) -0.1178(5) 0.1332(4) 0.050(2) Uani 1 1 d .
C153 C 0.3095(11) -0.1446(5) 0.0676(4) 0.059(2) Uani 1 1 d .
H153 H 0.2247 -0.1491 0.0356 0.118(5) Uiso 1 1 calc R
C154 C 0.4534(12) -0.1647(5) 0.0479(4) 0.065(2) Uani 1 1 d .
C155 C 0.5774(11) -0.1557(5) 0.0968(5) 0.073(3) Uani 1 1 d .
H155 H 0.6766 -0.1700 0.0843 0.118(5) Uiso 1 1 calc R
C156 C 0.5615(10) -0.1265(5) 0.1638(4) 0.057(2) Uani 1 1 d .
C157 C 0.1185(9) -0.1005(5) 0.1518(4) 0.067(2) Uani 1 1 d .
H571 H 0.1216 -0.0824 0.1989 0.118(5) Uiso 1 1 calc R
H572 H 0.0491 -0.1515 0.1337 0.118(5) Uiso 1 1 calc R
H573 H 0.0801 -0.0568 0.1345 0.118(5) Uiso 1 1 calc R
C158 C 0.4798(14) -0.1955(7) -0.0243(4) 0.110(4) Uani 1 1 d .
H581 H 0.5891 -0.2058 -0.0278 0.118(5) Uiso 1 1 calc R
H582 H 0.4526 -0.1530 -0.0451 0.118(5) Uiso 1 1 calc R
H583 H 0.4144 -0.2472 -0.0457 0.118(5) Uiso 1 1 calc R
C159 C 0.7010(11) -0.1141(7) 0.2162(4) 0.094(3) Uani 1 1 d .
H591 H 0.7942 -0.1315 0.1955 0.118(5) Uiso 1 1 calc R
H592 H 0.6797 -0.1478 0.2447 0.118(5) Uiso 1 1 calc R
H593 H 0.7176 -0.0553 0.2415 0.118(5) Uiso 1 1 calc R
C121 C 0.3298(9) 0.0469(5) 0.4095(3) 0.0411(17) Uani 1 1 d .
C122 C 0.4573(9) 0.0897(5) 0.4550(3) 0.0434(18) Uani 1 1 d .
C123 C 0.4260(10) 0.1474(5) 0.5129(4) 0.053(2) Uani 1 1 d .
H123 H 0.5104 0.1788 0.5423 0.118(5) Uiso 1 1 calc R
C124 C 0.2741(10) 0.1597(5) 0.5285(4) 0.056(2) Uani 1 1 d .
C125 C 0.1492(10) 0.1138(5) 0.4841(4) 0.059(2) Uani 1 1 d .
H125 H 0.0459 0.1217 0.4941 0.118(5) Uiso 1 1 calc R
C126 C 0.1755(9) 0.0559(5) 0.4244(4) 0.050(2) Uani 1 1 d .
C127 C 0.6253(9) 0.0720(5) 0.4427(4) 0.059(2) Uani 1 1 d .
H271 H 0.6254 0.0303 0.4006 0.118(5) Uiso 1 1 calc R
H272 H 0.6738 0.0509 0.4766 0.118(5) Uiso 1 1 calc R
H273 H 0.6838 0.1234 0.4431 0.118(5) Uiso 1 1 calc R
C128 C 0.2449(12) 0.2240(6) 0.5936(4) 0.086(3) Uani 1 1 d .
H281 H 0.1330 0.2246 0.5965 0.118(5) Uiso 1 1 calc R
H282 H 0.2878 0.2795 0.5952 0.118(5) Uiso 1 1 calc R
H283 H 0.2955 0.2080 0.6298 0.118(5) Uiso 1 1 calc R
C129 C 0.0349(10) 0.0039(6) 0.3784(4) 0.077(3) Uani 1 1 d .
H291 H -0.0612 0.0190 0.3975 0.118(5) Uiso 1 1 calc R
H292 H 0.0458 -0.0555 0.3720 0.118(5) Uiso 1 1 calc R
H293 H 0.0313 0.0153 0.3367 0.118(5) Uiso 1 1 calc R
Mo2 Mo 0.10554(8) 0.62034(4) 0.27520(3) 0.0410(2) Uani 1 1 d .
H2 H 0.034(7) 0.629(4) 0.344(3) 0.051(19) Uiso 1 1 d .
C211 C 0.1530(9) 0.7126(5) 0.3545(4) 0.051(2) Uani 1 1 d .
O211 O 0.1760(7) 0.7704(4) 0.4025(3) 0.0702(17) Uani 1 1 d .
C21 C 0.1519(8) 0.5077(4) 0.3036(3) 0.0379(17) Uani 1 1 d .
N22 N 0.1747(7) 0.4980(3) 0.3649(3) 0.0425(15) Uani 1 1 d .
C23 C 0.2113(10) 0.4172(5) 0.3637(4) 0.063(2) Uani 1 1 d .
H23 H 0.2313 0.3976 0.4001 0.118(5) Uiso 1 1 calc R
C24 C 0.2126(11) 0.3727(5) 0.3012(4) 0.064(3) Uani 1 1 d .
H24 H 0.2335 0.3161 0.2854 0.118(5) Uiso 1 1 calc R
N25 N 0.1769(7) 0.4262(4) 0.2638(3) 0.0453(15) Uani 1 1 d .
C221 C 0.1553(9) 0.5619(5) 0.4262(3) 0.0418(18) Uani 1 1 d .
C222 C 0.2865(9) 0.6097(5) 0.4644(4) 0.051(2) Uani 1 1 d .
C223 C 0.2644(11) 0.6710(5) 0.5240(4) 0.062(2) Uani 1 1 d .
H223 H 0.3520 0.7021 0.5514 0.118(5) Uiso 1 1 calc R
C224 C 0.1165(11) 0.6850(5) 0.5418(4) 0.055(2) Uani 1 1 d .
C225 C -0.0140(10) 0.6358(5) 0.5023(4) 0.054(2) Uani 1 1 d .
H225 H -0.1148 0.6449 0.5149 0.118(5) Uiso 1 1 calc R
C226 C 0.0039(9) 0.5725(5) 0.4436(4) 0.0465(19) Uani 1 1 d .
C227 C 0.4519(9) 0.5961(6) 0.4457(4) 0.070(3) Uani 1 1 d .
H274 H 0.5266 0.6354 0.4783 0.118(5) Uiso 1 1 calc R
H275 H 0.4591 0.6052 0.4036 0.118(5) Uiso 1 1 calc R
H276 H 0.4752 0.5390 0.4432 0.118(5) Uiso 1 1 calc R
C228 C 0.0918(11) 0.7522(5) 0.6059(4) 0.078(3) Uani 1 1 d .
H284 H -0.0194 0.7532 0.6104 0.118(5) Uiso 1 1 calc R
H285 H 0.1331 0.8070 0.6049 0.118(5) Uiso 1 1 calc R
H286 H 0.1460 0.7387 0.6426 0.118(5) Uiso 1 1 calc R
C229 C -0.1406(9) 0.5187(5) 0.4030(4) 0.063(2) Uani 1 1 d .
H294 H -0.2334 0.5365 0.4237 0.118(5) Uiso 1 1 calc R
H295 H -0.1295 0.4601 0.3998 0.118(5) Uiso 1 1 calc R
H296 H -0.1503 0.5253 0.3596 0.118(5) Uiso 1 1 calc R
C231 C 0.0599(12) 0.6657(6) 0.1836(4) 0.071(3) Uani 1 1 d .
H231 H 0.1424 0.6958 0.1723 0.118(5) Uiso 1 1 calc R
C232 C 0.0268(12) 0.5767(7) 0.1613(4) 0.075(3) Uani 1 1 d .
H232 H 0.0811 0.5373 0.1326 0.118(5) Uiso 1 1 calc R
C233 C -0.1049(11) 0.5600(6) 0.1915(4) 0.073(3) Uani 1 1 d .
H233 H -0.1522 0.5059 0.1859 0.118(5) Uiso 1 1 calc R
C234 C -0.1561(12) 0.6348(8) 0.2313(5) 0.086(3) Uani 1 1 d .
H234 H -0.2406 0.6408 0.2565 0.118(5) Uiso 1 1 calc R
C235 C -0.0484(14) 0.7000(6) 0.2241(5) 0.084(3) Uani 1 1 d .
H235 H -0.0521 0.7578 0.2445 0.118(5) Uiso 1 1 calc R
C271 C 0.3336(11) 0.6328(5) 0.2805(4) 0.058(2) Uani 1 1 d .
O271 O 0.4713(7) 0.6485(4) 0.2853(3) 0.090(2) Uani 1 1 d .
C251 C 0.1552(9) 0.3982(4) 0.1936(4) 0.0435(19) Uani 1 1 d .
C252 C 0.0115(10) 0.3587(5) 0.1613(4) 0.053(2) Uani 1 1 d .
C253 C -0.0126(11) 0.3322(5) 0.0925(4) 0.068(2) Uani 1 1 d .
H253 H -0.1103 0.3061 0.0708 0.118(5) Uiso 1 1 calc R
C254 C 0.1088(12) 0.3446(5) 0.0567(4) 0.064(2) Uani 1 1 d .
C255 C 0.2532(11) 0.3796(5) 0.0889(4) 0.059(2) Uani 1 1 d .
H255 H 0.3350 0.3856 0.0642 0.118(5) Uiso 1 1 calc R
C256 C 0.2841(9) 0.4075(4) 0.1590(4) 0.0465(19) Uani 1 1 d .
C257 C 0.4445(9) 0.4422(6) 0.1920(4) 0.067(2) Uani 1 1 d .
H574 H 0.4440 0.4566 0.2389 0.118(5) Uiso 1 1 calc R
H575 H 0.4750 0.4922 0.1803 0.118(5) Uiso 1 1 calc R
H576 H 0.5185 0.4004 0.1782 0.118(5) Uiso 1 1 calc R
C258 C 0.0826(12) 0.3187(6) -0.0186(4) 0.094(3) Uani 1 1 d .
H584 H -0.0244 0.2946 -0.0335 0.118(5) Uiso 1 1 calc R
H585 H 0.1547 0.2774 -0.0364 0.118(5) Uiso 1 1 calc R
H586 H 0.1010 0.3678 -0.0332 0.118(5) Uiso 1 1 calc R
C259 C -0.1224(10) 0.3399(6) 0.1994(5) 0.083(3) Uani 1 1 d .
H594 H -0.2131 0.3124 0.1688 0.118(5) Uiso 1 1 calc R
H595 H -0.1502 0.3921 0.2284 0.118(5) Uiso 1 1 calc R
H596 H -0.0879 0.3033 0.2247 0.118(5) Uiso 1 1 calc R
C91 C -0.022(3) 0.0317(16) 0.0323(10) 0.084(6) Uiso 0.50 1 d P
C92 C 0.105(4) 0.063(2) 0.0118(17) 0.084(10) Uiso 0.50 1 d P
C93 C 0.169(3) -0.0076(16) -0.0504(12) 0.090(6) Uiso 0.50 1 d P
C94 C 0.051(4) -0.1093(18) -0.0864(15) 0.108(10) Uiso 0.50 1 d P
C95 C -0.058(4) -0.1019(19) -0.0510(17) 0.131(10) Uiso 0.50 1 d P
C96 C -0.112(3) -0.0366(19) 0.0079(14) 0.075(9) Uiso 0.50 1 d P
C97 C -0.097(3) 0.0755(18) 0.0813(12) 0.081(7) Uiso 0.50 1 d P
C81 C 0.539(4) 0.4612(16) -0.0254(14) 0.105(7) Uiso 0.50 1 d P
C82 C 0.618(3) 0.500(2) 0.0334(14) 0.077(8) Uiso 0.50 1 d P
C83 C 0.533(5) 0.587(2) 0.0707(15) 0.126(10) Uiso 0.50 1 d P
C84 C 0.365(3) 0.599(2) 0.0426(17) 0.107(9) Uiso 0.50 1 d P
C85 C 0.321(3) 0.548(2) -0.0121(16) 0.120(9) Uiso 0.50 1 d P
C86 C 0.403(3) 0.465(2) -0.0533(13) 0.081(8) Uiso 0.50 1 d P
C87 C 0.577(5) 0.377(2) -0.0780(17) 0.141(12) Uiso 0.50 1 d P

loop_
_atom_site_aniso_label
_atom_site_aniso_U_11
_atom_site_aniso_U_22
_atom_site_aniso_U_33
_atom_site_aniso_U_23
_atom_site_aniso_U_13
_atom_site_aniso_U_12
Mo1 0.0414(5) 0.0392(4) 0.0444(4) 0.0194(3) 0.0092(3) 0.0076(3)
C161 0.051(5) 0.045(5) 0.061(5) 0.029(4) 0.006(4) 0.007(4)
O161 0.085(5) 0.058(4) 0.051(3) 0.010(3) 0.014(3) 0.016(3)
C171 0.046(6) 0.077(7) 0.063(6) 0.017(5) 0.003(5) 0.019(5)
O171 0.055(5) 0.124(6) 0.084(5) 0.018(4) 0.009(4) 0.026(5)
C111 0.076(7) 0.069(6) 0.068(6) 0.035(5) 0.019(5) 0.011(6)
C112 0.077(7) 0.083(7) 0.045(5) 0.024(5) 0.023(5) 0.009(6)
C113 0.096(8) 0.064(6) 0.080(7) 0.039(5) 0.050(6) 0.021(6)
C114 0.058(6) 0.091(7) 0.078(6) 0.039(6) 0.026(5) 0.000(6)
C115 0.112(9) 0.052(5) 0.074(6) 0.026(5) 0.049(6) 0.001(6)
C11 0.025(4) 0.047(4) 0.047(4) 0.020(4) 0.002(3) -0.002(3)
N12 0.048(4) 0.043(3) 0.055(4) 0.028(3) 0.008(3) 0.005(3)
C13 0.092(7) 0.047(5) 0.064(6) 0.027(4) 0.000(5) -0.005(5)
C14 0.079(7) 0.041(5) 0.073(6) 0.028(4) -0.008(5) 0.001(4)
N15 0.047(4) 0.039(3) 0.047(4) 0.015(3) 0.003(3) -0.001(3)
C151 0.050(5) 0.040(4) 0.048(5) 0.010(4) 0.010(4) 0.010(4)
C152 0.052(5) 0.041(4) 0.052(5) 0.010(4) 0.004(4) 0.000(4)
C153 0.061(6) 0.058(5) 0.051(5) 0.007(4) 0.007(5) 0.003(5)
C154 0.083(8) 0.053(5) 0.055(5) 0.004(4) 0.022(5) 0.003(5)
C155 0.069(7) 0.058(6) 0.093(7) 0.014(5) 0.041(6) 0.023(5)
C156 0.065(6) 0.043(5) 0.062(5) 0.012(4) 0.003(5) 0.012(4)
C157 0.051(6) 0.076(6) 0.065(6) 0.005(5) 0.007(5) 0.007(5)
C158 0.126(10) 0.125(10) 0.068(6) 0.003(6) 0.039(7) 0.003(8)
C159 0.069(7) 0.124(9) 0.096(7) 0.037(7) 0.002(6) 0.045(7)
C121 0.041(5) 0.052(5) 0.036(4) 0.022(4) 0.005(4) 0.002(4)
C122 0.041(5) 0.051(5) 0.048(4) 0.027(4) 0.007(4) 0.005(4)
C123 0.052(6) 0.063(5) 0.044(4) 0.020(4) 0.001(4) 0.003(4)
C124 0.056(6) 0.074(6) 0.040(4) 0.019(4) 0.008(4) 0.009(5)
C125 0.051(6) 0.075(6) 0.058(5) 0.031(5) 0.014(5) -0.003(5)
C126 0.040(5) 0.058(5) 0.048(5) 0.018(4) -0.007(4) -0.010(4)
C127 0.048(6) 0.077(6) 0.054(5) 0.024(4) 0.005(4) 0.005(5)
C128 0.097(8) 0.095(8) 0.058(6) 0.002(5) 0.030(6) 0.010(6)
C129 0.057(6) 0.099(8) 0.066(6) 0.014(5) 0.003(5) -0.013(5)
Mo2 0.0394(5) 0.0405(4) 0.0477(4) 0.0197(3) 0.0058(3) 0.0050(3)
C211 0.056(6) 0.044(5) 0.052(5) 0.014(4) -0.002(4) -0.007(4)
O211 0.086(5) 0.064(4) 0.057(4) 0.015(3) 0.010(3) -0.009(3)
C21 0.030(4) 0.039(4) 0.047(4) 0.012(3) 0.015(3) 0.002(3)
N22 0.052(4) 0.040(3) 0.042(3) 0.020(3) 0.014(3) 0.010(3)
C23 0.089(7) 0.054(5) 0.061(5) 0.032(4) 0.023(5) 0.027(5)
C24 0.092(7) 0.042(5) 0.075(6) 0.033(4) 0.027(5) 0.022(5)
N25 0.055(4) 0.041(4) 0.040(3) 0.009(3) 0.015(3) 0.007(3)
C221 0.037(5) 0.051(5) 0.045(4) 0.024(4) 0.012(4) 0.007(4)
C222 0.040(5) 0.067(5) 0.060(5) 0.034(4) 0.014(4) 0.013(4)
C223 0.058(6) 0.068(6) 0.056(5) 0.020(5) -0.008(5) -0.008(5)
C224 0.062(6) 0.058(5) 0.047(5) 0.017(4) 0.012(5) 0.006(5)
C225 0.055(6) 0.068(6) 0.049(5) 0.028(4) 0.023(4) 0.015(5)
C226 0.039(5) 0.059(5) 0.053(5) 0.030(4) 0.015(4) 0.014(4)
C227 0.039(5) 0.101(7) 0.077(6) 0.035(6) 0.016(5) 0.015(5)
C228 0.092(8) 0.071(6) 0.065(6) 0.008(5) 0.025(6) 0.005(6)
C229 0.049(6) 0.068(6) 0.070(6) 0.021(5) 0.010(5) -0.012(5)
C231 0.089(8) 0.064(6) 0.072(6) 0.041(5) 0.000(6) 0.017(6)
C232 0.079(8) 0.099(8) 0.052(5) 0.025(5) 0.000(5) 0.042(6)
C233 0.052(6) 0.084(7) 0.072(6) 0.016(5) -0.022(5) 0.002(5)
C234 0.058(7) 0.119(10) 0.084(7) 0.032(7) 0.002(6) 0.030(7)
C235 0.095(9) 0.065(6) 0.087(7) 0.018(6) -0.019(6) 0.040(7)
C271 0.046(6) 0.067(6) 0.073(6) 0.035(5) 0.013(5) 0.008(5)
O271 0.036(4) 0.097(5) 0.129(6) 0.024(4) 0.012(4) -0.005(4)
C251 0.036(5) 0.035(4) 0.060(5) 0.016(4) 0.006(4) -0.001(4)
C252 0.057(6) 0.043(5) 0.063(5) 0.016(4) 0.027(5) 0.001(4)
C253 0.058(6) 0.066(6) 0.072(6) 0.009(5) 0.017(5) -0.011(5)
C254 0.085(8) 0.047(5) 0.051(5) 0.000(4) 0.012(5) -0.001(5)
C255 0.073(7) 0.049(5) 0.058(5) 0.011(4) 0.031(5) 0.009(5)
C256 0.050(5) 0.037(4) 0.059(5) 0.018(4) 0.021(4) 0.011(4)
C257 0.045(6) 0.086(7) 0.072(6) 0.023(5) 0.015(5) 0.013(5)
C258 0.112(9) 0.100(8) 0.055(6) 0.001(5) 0.012(6) -0.006(7)
C259 0.064(7) 0.084(7) 0.097(7) 0.021(6) 0.026(6) -0.017(5)

loop_
_atom_type_symbol
_atom_type_description
_atom_type_scat_dispersion_real
_atom_type_scat_dispersion_imag
_atom_type_scat_source
C C 0.0033 0.0016 'International Tables Vol C Tables 4.2.6.8 and 6.1.1.4'
H H 0.0000 0.0000 'International Tables Vol C Tables 4.2.6.8 and 6.1.1.4'
N N 0.0061 0.0033 'International Tables Vol C Tables 4.2.6.8 and 6.1.1.4'
O O 0.0106 0.0060 'International Tables Vol C Tables 4.2.6.8 and 6.1.1.4'
Mo Mo -1.6832 0.6857 'International Tables Vol C Tables 4.2.6.8 and 6.1.1.4'

loop_
_geom_angle_atom_site_label_1
_geom_angle_atom_site_label_2
_geom_angle_atom_site_label_3
_geom_angle
_geom_angle_site_symmetry_1
_geom_angle_site_symmetry_3
C161 Mo1 C171 78.9(3) . .
C161 Mo1 C11 104.6(3) . .
C171 Mo1 C11 83.5(3) . .
C161 Mo1 C111 107.7(3) . .
C171 Mo1 C111 95.8(4) . .
C11 Mo1 C111 146.9(3) . .
C161 Mo1 C115 92.9(3) . .
C171 Mo1 C115 124.0(4) . .
C11 Mo1 C115 150.3(3) . .
C111 Mo1 C115 34.2(3) . .
C161 Mo1 C112 142.9(3) . .
C171 Mo1 C112 98.5(4) . .
C11 Mo1 C112 111.9(3) . .
C111 Mo1 C112 35.3(3) . .
C115 Mo1 C112 57.6(3) . .
C161 Mo1 C114 112.7(3) . .
C171 Mo1 C114 152.3(4) . .
C11 Mo1 C114 115.4(3) . .
C111 Mo1 C114 57.1(3) . .
C115 Mo1 C114 34.8(3) . .
C112 Mo1 C114 56.7(3) . .
C161 Mo1 C113 146.3(3) . .
C171 Mo1 C113 128.9(4) . .
C11 Mo1 C113 98.0(3) . .
C111 Mo1 C113 57.0(3) . .
C115 Mo1 C113 57.0(3) . .
C112 Mo1 C113 33.7(3) . .
C114 Mo1 C113 33.8(3) . .
C161 Mo1 H1 60(2) . .
C171 Mo1 H1 115(2) . .
C11 Mo1 H1 65(2) . .
C111 Mo1 H1 141(2) . .
C115 Mo1 H1 106(2) . .
C112 Mo1 H1 144(2) . .
C114 Mo1 H1 92(2) . .
C113 Mo1 H1 111(2) . .
O161 C161 Mo1 177.7(7) . .
O171 C171 Mo1 176.2(9) . .
C115 C111 C112 108.3(9) . .
C115 C111 Mo1 73.6(5) . .
C112 C111 Mo1 73.4(5) . .
C115 C111 H111 125.9 . .
C112 C111 H111 125.9 . .
Mo1 C111 H111 119.0 . .
C113 C112 C111 107.6(9) . .
C113 C112 Mo1 75.0(5) . .
C111 C112 Mo1 71.3(4) . .
C113 C112 H112 126.2 . .
C111 C112 H112 126.2 . .
Mo1 C112 H112 119.3 . .
C112 C113 C114 108.3(8) . .
C112 C113 Mo1 71.3(5) . .
C114 C113 Mo1 71.8(5) . .
C112 C113 H113 125.9 . .
C114 C113 H113 125.9 . .
Mo1 C113 H113 122.8 . .
C113 C114 C115 108.3(9) . .
C113 C114 Mo1 74.4(5) . .
C115 C114 Mo1 71.7(5) . .
C113 C114 H114 125.9 . .
C115 C114 H114 125.9 . .
Mo1 C114 H114 119.8 . .
C111 C115 C114 107.5(9) . .
C111 C115 Mo1 72.2(5) . .
C114 C115 Mo1 73.5(5) . .
C111 C115 H115 126.2 . .
C114 C115 H115 126.2 . .
Mo1 C115 H115 119.9 . .
N12 C11 N15 102.4(5) . .
N12 C11 Mo1 129.0(5) . .
N15 C11 Mo1 128.7(5) . .
C11 N12 C13 111.9(6) . .
C11 N12 C121 127.0(6) . .
C13 N12 C121 121.1(6) . .
C14 C13 N12 107.9(7) . .
C14 C13 H13 126.1 . .
N12 C13 H13 126.1 . .
C13 C14 N15 106.7(7) . .
C13 C14 H14 126.7 . .
N15 C14 H14 126.7 . .
C14 N15 C11 111.2(6) . .
C14 N15 C151 120.3(6) . .
C11 N15 C151 128.5(6) . .
C156 C151 C152 122.4(7) . .
C156 C151 N15 118.0(7) . .
C152 C151 N15 119.5(7) . .
C151 C152 C153 117.6(8) . .
C151 C152 C157 121.9(7) . .
C153 C152 C157 120.4(8) . .
C154 C153 C152 123.1(8) . .
C154 C153 H153 118.5 . .
C152 C153 H153 118.5 . .
C153 C154 C155 116.9(8) . .
C153 C154 C158 122.4(9) . .
C155 C154 C158 120.6(9) . .
C154 C155 C156 123.4(8) . .
C154 C155 H155 118.3 . .
C156 C155 H155 118.3 . .
C151 C156 C155 116.5(8) . .
C151 C156 C159 121.4(8) . .
C155 C156 C159 122.1(8) . .
C152 C157 H571 109.5 . .
C152 C157 H572 109.5 . .
H571 C157 H572 109.5 . .
C152 C157 H573 109.5 . .
H571 C157 H573 109.5 . .
H572 C157 H573 109.5 . .
C154 C158 H581 109.5 . .
C154 C158 H582 109.5 . .
H581 C158 H582 109.5 . .
C154 C158 H583 109.5 . .
H581 C158 H583 109.5 . .
H582 C158 H583 109.5 . .
C156 C159 H591 109.5 . .
C156 C159 H592 109.5 . .
H591 C159 H592 109.5 . .
C156 C159 H593 109.5 . .
H591 C159 H593 109.5 . .
H592 C159 H593 109.5 . .
C126 C121 C122 120.9(7) . .
C126 C121 N12 118.2(6) . .
C122 C121 N12 120.5(7) . .
C123 C122 C121 118.4(7) . .
C123 C122 C127 120.4(7) . .
C121 C122 C127 121.2(7) . .
C124 C123 C122 122.1(7) . .
C124 C123 H123 118.9 . .
C122 C123 H123 118.9 . .
C123 C124 C125 118.7(7) . .
C123 C124 C128 120.4(8) . .
C125 C124 C128 120.9(8) . .
C124 C125 C126 121.0(8) . .
C124 C125 H125 119.5 . .
C126 C125 H125 119.5 . .
C121 C126 C125 118.7(7) . .
C121 C126 C129 122.0(7) . .
C125 C126 C129 119.3(8) . .
C122 C127 H271 109.5 . .
C122 C127 H272 109.5 . .
H271 C127 H272 109.5 . .
C122 C127 H273 109.5 . .
H271 C127 H273 109.5 . .
H272 C127 H273 109.5 . .
C124 C128 H281 109.5 . .
C124 C128 H282 109.5 . .
H281 C128 H282 109.5 . .
C124 C128 H283 109.5 . .
H281 C128 H283 109.5 . .
H282 C128 H283 109.5 . .
C126 C129 H291 109.5 . .
C126 C129 H292 109.5 . .
H291 C129 H292 109.5 . .
C126 C129 H293 109.5 . .
H291 C129 H293 109.5 . .
H292 C129 H293 109.5 . .
C211 Mo2 C271 79.6(4) . .
C211 Mo2 C21 105.1(3) . .
C271 Mo2 C21 82.6(3) . .
C211 Mo2 C231 112.4(3) . .
C271 Mo2 C231 95.6(4) . .
C21 Mo2 C231 141.5(3) . .
C211 Mo2 C235 92.7(3) . .
C271 Mo2 C235 120.5(4) . .
C21 Mo2 C235 153.5(4) . .
C231 Mo2 C235 34.2(3) . .
C211 Mo2 C232 147.5(3) . .
C271 Mo2 C232 103.0(4) . .
C21 Mo2 C232 107.3(3) . .
C231 Mo2 C232 35.4(3) . .
C235 Mo2 C232 57.7(3) . .
C211 Mo2 C233 140.2(4) . .
C271 Mo2 C233 136.0(4) . .
C21 Mo2 C233 98.0(3) . .
C231 Mo2 C233 57.4(3) . .
C235 Mo2 C233 56.8(3) . .
C232 Mo2 C233 34.6(3) . .
C211 Mo2 C234 106.1(4) . .
C271 Mo2 C234 153.9(4) . .
C21 Mo2 C234 119.0(4) . .
C231 Mo2 C234 58.5(4) . .
C235 Mo2 C234 35.4(3) . .
C232 Mo2 C234 58.5(3) . .
C233 Mo2 C234 34.2(3) . .
C211 Mo2 H2 54(2) . .
C271 Mo2 H2 116(2) . .
C21 Mo2 H2 72(2) . .
C231 Mo2 H2 139(2) . .
C235 Mo2 H2 105(2) . .
C232 Mo2 H2 141(2) . .
C233 Mo2 H2 106(2) . .
C234 Mo2 H2 87(2) . .
O211 C211 Mo2 177.2(7) . .
N22 C21 N25 101.4(5) . .
N22 C21 Mo2 129.4(5) . .
N25 C21 Mo2 129.1(5) . .
C21 N22 C23 112.7(6) . .
C21 N22 C221 125.7(5) . .
C23 N22 C221 121.4(6) . .
C24 C23 N22 107.4(7) . .
C24 C23 H23 126.3 . .
N22 C23 H23 126.3 . .
C23 C24 N25 107.1(7) . .
C23 C24 H24 126.5 . .
N25 C24 H24 126.5 . .
C24 N25 C21 111.4(6) . .
C24 N25 C251 122.8(6) . .
C21 N25 C251 125.5(6) . .
C222 C221 C226 122.6(7) . .
C222 C221 N22 119.5(7) . .
C226 C221 N22 117.9(7) . .
C221 C222 C223 118.3(7) . .
C221 C222 C227 122.1(7) . .
C223 C222 C227 119.6(8) . .
C224 C223 C222 120.8(8) . .
C224 C223 H223 119.6 . .
C222 C223 H223 119.6 . .
C223 C224 C225 119.6(7) . .
C223 C224 C228 121.0(8) . .
C225 C224 C228 119.3(8) . .
C224 C225 C226 121.1(7) . .
C224 C225 H225 119.4 . .
C226 C225 H225 119.4 . .
C221 C226 C225 117.5(7) . .
C221 C226 C229 123.0(7) . .
C225 C226 C229 119.5(7) . .
C222 C227 H274 109.5 . .
C222 C227 H275 109.5 . .
H274 C227 H275 109.5 . .
C222 C227 H276 109.5 . .
H274 C227 H276 109.5 . .
H275 C227 H276 109.5 . .
C224 C228 H284 109.5 . .
C224 C228 H285 109.5 . .
H284 C228 H285 109.5 . .
C224 C228 H286 109.5 . .
H284 C228 H286 109.5 . .
H285 C228 H286 109.5 . .
C226 C229 H294 109.5 . .
C226 C229 H295 109.5 . .
H294 C229 H295 109.5 . .
C226 C229 H296 109.5 . .
H294 C229 H296 109.5 . .
H295 C229 H296 109.5 . .
C235 C231 C232 108.8(9) . .
C235 C231 Mo2 73.8(5) . .
C232 C231 Mo2 74.2(5) . .
C235 C231 H231 125.6 . .
C232 C231 H231 125.6 . .
Mo2 C231 H231 118.3 . .
C233 C232 C231 105.6(9) . .
C233 C232 Mo2 73.2(5) . .
C231 C232 Mo2 70.5(5) . .
C233 C232 H232 127.2 . .
C231 C232 H232 127.2 . .
Mo2 C232 H232 121.0 . .
C234 C233 C232 111.4(10) . .
C234 C233 Mo2 73.9(5) . .
C232 C233 Mo2 72.2(5) . .
C234 C233 H233 124.3 . .
C232 C233 H233 124.3 . .
Mo2 C233 H233 121.2 . .
C233 C234 C235 103.8(9) . .
C233 C234 Mo2 71.9(5) . .
C235 C234 Mo2 69.9(5) . .
C233 C234 H234 128.1 . .
C235 C234 H234 128.1 . .
Mo2 C234 H234 122.1 . .
C231 C235 C234 110.4(9) . .
C231 C235 Mo2 72.0(5) . .
C234 C235 Mo2 74.8(5) . .
C231 C235 H235 124.8 . .
C234 C235 H235 124.8 . .
Mo2 C235 H235 120.0 . .
O271 C271 Mo2 173.7(8) . .
C252 C251 C256 121.5(7) . .
C252 C251 N25 119.4(7) . .
C256 C251 N25 119.0(7) . .
C251 C252 C253 120.1(7) . .
C251 C252 C259 121.2(7) . .
C253 C252 C259 118.6(8) . .
C254 C253 C252 120.0(8) . .
C254 C253 H253 120.0 . .
C252 C253 H253 120.0 . .
C255 C254 C253 119.5(8) . .
C255 C254 C258 119.8(8) . .
C253 C254 C258 120.6(9) . .
C254 C255 C256 122.6(8) . .
C254 C255 H255 118.7 . .
C256 C255 H255 118.7 . .
C251 C256 C255 116.0(7) . .
C251 C256 C257 123.2(7) . .
C255 C256 C257 120.8(7) . .
C256 C257 H574 109.5 . .
C256 C257 H575 109.5 . .
H574 C257 H575 109.5 . .
C256 C257 H576 109.5 . .
H574 C257 H576 109.5 . .
H575 C257 H576 109.5 . .
C254 C258 H584 109.5 . .
C254 C258 H585 109.5 . .
H584 C258 H585 109.5 . .
C254 C258 H586 109.5 . .
H584 C258 H586 109.5 . .
H585 C258 H586 109.5 . .
C252 C259 H594 109.5 . .
C252 C259 H595 109.5 . .
H594 C259 H595 109.5 . .
C252 C259 H596 109.5 . .
H594 C259 H596 109.5 . .
H595 C259 H596 109.5 . .
C95 C91 C96 173(3) 2 .
C95 C91 C97 78(3) 2 .
C96 C91 C97 103(3) . .
C95 C91 C92 46.5(18) 2 .
C96 C91 C92 132(3) . .
C97 C91 C92 124(3) . .
C95 C91 C93 130(3) 2 2
C96 C91 C93 50.1(17) . 2
C97 C91 C93 52.6(15) . 2
C92 C91 C93 171(2) . 2
C95 C91 C96 67(2) 2 2
C96 C91 C96 112(2) . 2
C97 C91 C96 144(3) . 2
C92 C91 C96 20.2(17) . 2
C93 C91 C96 161(3) 2 2
C95 C91 C94 52(2) 2 2
C96 C91 C94 128(3) . 2
C97 C91 C94 25.3(16) . 2
C92 C91 C94 99(3) . 2
C93 C91 C94 77.5(19) 2 2
C96 C91 C94 119(3) 2 2
C95 C91 C91 116(3) 2 2
C96 C91 C91 63(2) . 2
C97 C91 C91 165(3) . 2
C92 C91 C91 69(2) . 2
C93 C91 C91 113(3) 2 2
C96 C91 C91 49.3(15) 2 2
C94 C91 C91 166(3) 2 2
C95 C91 C92 164(3) 2 2
C96 C91 C92 14.1(19) . 2
C97 C91 C92 117(3) . 2
C92 C91 C92 119(2) . 2
C93 C91 C92 64(2) 2 2
C96 C91 C92 98.4(16) 2 2
C94 C91 C92 142(3) 2 2
C91 C91 C92 49.1(15) 2 2
C96 C92 C95 160(8) 2 2
C96 C92 C91 98(6) 2 .
C95 C92 C91 62(3) 2 .
C96 C92 C93 14(5) 2 .
C95 C92 C93 174(3) 2 .
C91 C92 C93 112(3) . .
C96 C92 C91 37(5) 2 2
C95 C92 C91 123(3) 2 2
C91 C92 C91 61(2) . 2
C93 C92 C91 50.9(14) . 2
C96 C93 C97 118(3) 2 2
C96 C93 C91 58.4(18) 2 2
C97 C93 C91 59.8(17) 2 2
C96 C93 C92 6(2) 2 .
C97 C93 C92 125(2) 2 .
C91 C93 C92 64.8(17) 2 .
C96 C93 C94 112(2) 2 .
C97 C93 C94 7.6(19) 2 .
C91 C93 C94 53.2(16) 2 .
C92 C93 C94 118(2) . .
C97 C94 C95 115(5) 2 .
C97 C94 C91 62(4) 2 2
C95 C94 C91 53.1(19) . 2
C97 C94 C93 15(4) 2 .
C95 C94 C93 102(2) . .
C91 C94 C93 49.2(15) 2 .
C92 C95 C94 146(4) 2 .
C92 C95 C91 71(3) 2 2
C94 C95 C91 75(3) . 2
C92 C95 C96 7(3) 2 .
C94 C95 C96 139(3) . .
C91 C95 C96 65(2) 2 .
C92 C95 C97 125(3) 2 2
C94 C95 C97 21.1(18) . 2
C91 C95 C97 53.4(18) 2 2
C96 C95 C97 118(2) . 2
C92 C96 C93 159(7) 2 2
C92 C96 C91 129(6) 2 .
C93 C96 C91 71(2) 2 .
C92 C96 C91 62(5) 2 2
C93 C96 C91 138(3) 2 2
C91 C96 C91 68(2) . 2
C92 C96 C95 13(5) 2 .
C93 C96 C95 172(3) 2 .
C91 C96 C95 116(3) . .
C91 C96 C95 48.7(14) 2 .
C92 C96 C97 169(7) 2 .
C93 C96 C97 32.0(16) 2 .
C91 C96 C97 39.6(15) . .
C91 C96 C97 107(2) 2 .
C95 C96 C97 155(2) . .
C94 C97 C93 158(5) 2 2
C94 C97 C91 93(5) 2 .
C93 C97 C91 68(2) 2 .
C94 C97 C95 44(4) 2 2
C93 C97 C95 116(2) 2 2
C91 C97 C95 49.0(18) . 2
C94 C97 C96 130(5) 2 .
C93 C97 C96 29.9(14) 2 .
C91 C97 C96 37.7(15) . .
C95 C97 C96 86.5(19) 2 .
C83 C81 C86 51(2) 2_665 .
C83 C81 C84 77(3) 2_665 2_665
C86 C81 C84 128(3) . 2_665
C83 C81 C82 165(3) 2_665 .
C86 C81 C82 135(3) . .
C84 C81 C82 96(3) 2_665 .
C83 C81 C85 130(3) 2_665 2_665
C86 C81 C85 172(3) . 2_665
C84 C81 C85 54(2) 2_665 2_665
C82 C81 C85 42.6(17) . 2_665
C83 C81 C82 75(3) 2_665 2_665
C86 C81 C82 24.6(16) . 2_665
C84 C81 C82 152(3) 2_665 2_665
C82 C81 C82 110(2) . 2_665
C85 C81 C82 153(3) 2_665 2_665
C83 C81 C87 46(2) 2_665 .
C86 C81 C87 96(3) . .
C84 C81 C87 31.9(18) 2_665 .
C82 C81 C87 128(3) . .
C85 C81 C87 86(3) 2_665 .
C82 C81 C87 121(3) 2_665 .
C83 C81 C81 123(4) 2_665 2_665
C86 C81 C81 74(3) . 2_665
C84 C81 C81 156(4) 2_665 2_665
C82 C81 C81 61(2) . 2_665
C85 C81 C81 103(3) 2_665 2_665
C82 C81 C81 49.5(17) 2_665 2_665
C87 C81 C81 168(4) . 2_665
C83 C81 C86 163(3) 2_665 2_665
C86 C81 C86 117(2) . 2_665
C84 C81 C86 114(3) 2_665 2_665
C82 C81 C86 17.8(16) . 2_665
C85 C81 C86 60(2) 2_665 2_665
C82 C81 C86 92.8(16) 2_665 2_665
C87 C81 C86 146(3) . 2_665
C81 C81 C86 43.3(15) 2_665 2_665
C86 C82 C85 163(6) 2_665 2_665
C86 C82 C81 123(5) 2_665 .
C85 C82 C81 73(3) 2_665 .
C86 C82 C81 55(3) 2_665 2_665
C85 C82 C81 142(4) 2_665 2_665
C81 C82 C81 70(2) . 2_665
C86 C82 C83 13(3) 2_665 .
C85 C82 C83 174(3) 2_665 .
C81 C82 C83 111(2) . .
C81 C82 C83 42.3(14) 2_665 .
C86 C82 C84 165(5) 2_665 2_665
C85 C82 C84 32(2) 2_665 2_665
C81 C82 C84 41.4(16) . 2_665
C81 C82 C84 111(2) 2_665 2_665
C83 C82 C84 152(2) . 2_665
C86 C83 C87 156(4) 2_665 2_665
C86 C83 C81 70(3) 2_665 2_665
C87 C83 C81 87(3) 2_665 2_665
C86 C83 C84 126(3) 2_665 .
C87 C83 C84 32(2) 2_665 .
C81 C83 C84 56(2) 2_665 .
C86 C83 C82 8(2) 2_665 .
C87 C83 C82 149(4) 2_665 .
C81 C83 C82 63(3) 2_665 .
C84 C83 C82 119(3) . .
C87 C84 C85 159(5) 2_665 .
C87 C84 C81 92(4) 2_665 2_665
C85 C84 C81 67(2) . 2_665
C87 C84 C83 46(3) 2_665 .
C85 C84 C83 113(3) . .
C81 C84 C83 47(2) 2_665 .
C87 C84 C82 134(4) 2_665 2_665
C85 C84 C82 25.1(16) . 2_665
C81 C84 C82 42.1(18) 2_665 2_665
C83 C84 C82 88(2) . 2_665
C82 C85 C84 123(4) 2_665 .
C82 C85 C81 64(2) 2_665 2_665
C84 C85 C81 59.0(19) . 2_665
C82 C85 C86 7(2) 2_665 .
C84 C85 C86 130(3) . .
C81 C85 C86 71(2) 2_665 .
C82 C85 C87 115(3) 2_665 2_665
C84 C85 C87 8(2) . 2_665
C81 C85 C87 50.6(18) 2_665 2_665
C86 C85 C87 121(2) . 2_665
C82 C86 C83 159(6) 2_665 2_665
C82 C86 C81 101(4) 2_665 .
C83 C86 C81 59(2) 2_665 .
C82 C86 C85 10(4) 2_665 .
C83 C86 C85 169(3) 2_665 .
C81 C86 C85 111(3) . .
C82 C86 C81 39(3) 2_665 2_665
C83 C86 C81 121(3) 2_665 2_665
C81 C86 C81 63(2) . 2_665
C85 C86 C81 48.8(15) . 2_665
C84 C87 C83 102(4) 2_665 2_665
C84 C87 C81 56(3) 2_665 .
C83 C87 C81 47(2) 2_665 .
C84 C87 C85 13(3) 2_665 2_665
C83 C87 C85 89(3) 2_665 2_665
C81 C87 C85 43.6(17) . 2_665

loop_
_geom_bond_atom_site_label_1
_geom_bond_atom_site_label_2
_geom_bond_distance
_geom_bond_site_symmetry_2
Mo1 C161 1.937(8) .
Mo1 C171 1.937(9) .
Mo1 C11 2.187(7) .
Mo1 C111 2.321(8) .
Mo1 C115 2.339(8) .
Mo1 C112 2.348(7) .
Mo1 C114 2.362(8) .
Mo1 C113 2.396(8) .
Mo1 H1 1.77(7) .
C161 O161 1.152(8) .
C171 O171 1.168(9) .
C111 C115 1.368(12) .
C111 C112 1.416(11) .
C111 H111 0.9300 .
C112 C113 1.375(12) .
C112 H112 0.9300 .
C113 C114 1.383(12) .
C113 H113 0.9300 .
C114 C115 1.407(12) .
C114 H114 0.9300 .
C115 H115 0.9300 .
C11 N12 1.363(8) .
C11 N15 1.391(8) .
N12 C13 1.375(9) .
N12 C121 1.441(8) .
C13 C14 1.327(10) .
C13 H13 0.9300 .
C14 N15 1.385(8) .
C14 H14 0.9300 .
N15 C151 1.442(8) .
C151 C156 1.378(10) .
C151 C152 1.382(10) .
C152 C153 1.384(10) .
C152 C157 1.510(10) .
C153 C154 1.359(11) .
C153 H153 0.9300 .
C154 C155 1.382(12) .
C154 C158 1.518(11) .
C155 C156 1.392(11) .
C155 H155 0.9300 .
C156 C159 1.514(11) .
C157 H571 0.9600 .
C157 H572 0.9600 .
C157 H573 0.9600 .
C158 H581 0.9600 .
C158 H582 0.9600 .
C158 H583 0.9600 .
C159 H591 0.9600 .
C159 H592 0.9600 .
C159 H593 0.9600 .
C121 C126 1.385(10) .
C121 C122 1.393(10) .
C122 C123 1.381(10) .
C122 C127 1.505(9) .
C123 C124 1.375(10) .
C123 H123 0.9300 .
C124 C125 1.382(11) .
C124 C128 1.534(10) .
C125 C126 1.398(10) .
C125 H125 0.9300 .
C126 C129 1.521(10) .
C127 H271 0.9600 .
C127 H272 0.9600 .
C127 H273 0.9600 .
C128 H281 0.9600 .
C128 H282 0.9600 .
C128 H283 0.9600 .
C129 H291 0.9600 .
C129 H292 0.9600 .
C129 H293 0.9600 .
Mo2 C211 1.911(8) .
Mo2 C271 1.930(9) .
Mo2 C21 2.161(6) .
Mo2 C231 2.297(8) .
Mo2 C235 2.319(8) .
Mo2 C232 2.345(8) .
Mo2 C233 2.358(8) .
Mo2 C234 2.384(9) .
Mo2 H2 1.62(6) .
C211 O211 1.172(8) .
C21 N22 1.361(8) .
C21 N25 1.406(8) .
N22 C23 1.380(8) .
N22 C221 1.451(8) .
C23 C24 1.324(10) .
C23 H23 0.9300 .
C24 N25 1.380(8) .
C24 H24 0.9300 .
N25 C251 1.424(9) .
C221 C222 1.375(10) .
C221 C226 1.380(9) .
C222 C223 1.412(10) .
C222 C227 1.509(10) .
C223 C224 1.360(10) .
C223 H223 0.9300 .
C224 C225 1.391(11) .
C224 C228 1.530(10) .
C225 C226 1.406(10) .
C225 H225 0.9300 .
C226 C229 1.513(10) .
C227 H274 0.9600 .
C227 H275 0.9600 .
C227 H276 0.9600 .
C228 H284 0.9600 .
C228 H285 0.9600 .
C228 H286 0.9600 .
C229 H294 0.9600 .
C229 H295 0.9600 .
C229 H296 0.9600 .
C231 C235 1.356(12) .
C231 C232 1.411(12) .
C231 H231 0.9300 .
C232 C233 1.399(12) .
C232 H232 0.9300 .
C233 C234 1.396(12) .
C233 H233 0.9300 .
C234 C235 1.430(14) .
C234 H234 0.9300 .
C235 H235 0.9300 .
C271 O271 1.175(9) .
C251 C252 1.375(10) .
C251 C256 1.405(9) .
C252 C253 1.397(11) .
C252 C259 1.530(10) .
C253 C254 1.384(11) .
C253 H253 0.9300 .
C254 C255 1.361(11) .
C254 C258 1.528(10) .
C255 C256 1.427(10) .
C255 H255 0.9300 .
C256 C257 1.479(10) .
C257 H574 0.9600 .
C257 H575 0.9600 .
C257 H576 0.9600 .
C258 H584 0.9600 .
C258 H585 0.9600 .
C258 H586 0.9600 .
C259 H594 0.9600 .
C259 H595 0.9600 .
C259 H596 0.9600 .
C91 C95 1.25(3) 2
C91 C96 1.28(3) .
C91 C97 1.33(3) .
C91 C92 1.34(3) .
C91 C93 1.42(3) 2
C91 C96 1.50(3) 2
C91 C94 1.50(4) 2
C91 C91 1.56(4) 2
C91 C92 1.66(4) 2
C92 C96 0.52(4) 2
C92 C95 1.03(3) 2
C92 C93 1.65(4) .
C92 C91 1.66(4) 2
C93 C96 1.15(3) 2
C93 C97 1.22(3) 2
C93 C91 1.42(3) 2
C93 C94 1.83(3) .
C94 C97 0.64(4) 2
C94 C95 1.24(4) .
C94 C91 1.50(4) 2
C95 C92 1.03(3) 2
C95 C91 1.25(3) 2
C95 C96 1.53(4) .
C95 C97 1.62(4) 2
C96 C92 0.52(4) 2
C96 C93 1.15(3) 2
C96 C91 1.50(3) 2
C96 C97 2.04(4) .
C97 C94 0.64(4) 2
C97 C93 1.22(3) 2
C97 C95 1.62(4) 2
C81 C83 1.15(4) 2_665
C81 C86 1.26(3) .
C81 C84 1.31(3) 2_665
C81 C82 1.33(3) .
C81 C85 1.41(4) 2_665
C81 C82 1.52(4) 2_665
C81 C87 1.58(4) .
C81 C81 1.64(5) 2_665
C81 C86 1.77(4) 2_665
C82 C86 0.65(3) 2_665
C82 C85 1.00(3) 2_665
C82 C81 1.52(4) 2_665
C82 C83 1.66(4) .
C82 C84 1.97(4) 2_665
C83 C86 1.04(3) 2_665
C83 C87 1.13(4) 2_665
C83 C81 1.15(4) 2_665
C83 C84 1.54(4) .
C84 C87 0.83(4) 2_665
C84 C85 1.24(3) .
C84 C81 1.31(3) 2_665
C84 C82 1.97(4) 2_665
C85 C82 1.00(3) 2_665
C85 C81 1.41(4) 2_665
C85 C86 1.63(4) .
C85 C87 2.04(4) 2_665
C86 C82 0.65(3) 2_665
C86 C83 1.04(3) 2_665
C86 C81 1.77(4) 2_665
C87 C84 0.83(4) 2_665
C87 C83 1.13(4) 2_665
C87 C85 2.04(4) 2_665
